data_3500005
loop_
_publ_author_name
'Mohammad Abul Haj'
'Miguel Quir\'os'
'Juan M. Salas'

_journal_name_full 'Personal communication to COD'
_journal_year 2011
_chemical_formula_sum 'C22 H25 N14 O9.75 Pd Pt'
_chemical_formula_weight 943.05
_chemical_name_systematic
; 
 ? 
;
_space_group_IT_number 12
_symmetry_cell_setting monoclinic
_symmetry_space_group_name_Hall '-C 2y'
_symmetry_space_group_name_H-M 'C 1 2/m 1'
_atom_sites_solution_hydrogens geom
_atom_sites_solution_primary direct
_atom_sites_solution_secondary difmap
_audit_creation_method SHELXL-97
_cell_angle_alpha 90.00
_cell_angle_beta 102.083(9)
_cell_angle_gamma 90.00
_cell_formula_units_Z 4
_cell_length_a 26.130(3)
_cell_length_b 16.618(2)
_cell_length_c 9.5517(10)
_cell_measurement_reflns_used 40
_cell_measurement_temperature 297(1)
_cell_measurement_theta_max 15.4
_cell_measurement_theta_min 12.5
_cell_volume 4055.7(8)
_computing_cell_refinement 'STADI4 (STOE, 1996)'
_computing_data_collection 'STADI4 (STOE, 1996)'
_computing_data_reduction 'X-RED  (STOE, 1996)'
_computing_structure_refinement 'SHELXL-97 (Sheldrick, 1997)'
_computing_structure_solution 'SHELXS-97 (Sheldrick, 1990)'
_diffrn_ambient_temperature 297(1)
_diffrn_measured_fraction_theta_full 0.995
_diffrn_measured_fraction_theta_max 0.995
_diffrn_measurement_device_type 'STOE STADI4 4-circle-diffractometer'
_diffrn_measurement_method
; Scan width (omega) = 1.05 - 1.25, scan ratio 2theta:omega = 1.00
  I(Net) and sigma(I) calculated according to Blessing (1987)
;
_diffrn_radiation_collimation '0.8 mm'
_diffrn_radiation_detector 'NaI(Tl) scintillation counter'
_diffrn_radiation_monochromator graphite
_diffrn_radiation_polarisn_norm 90
_diffrn_radiation_source 'fine-focus sealed tube'
_diffrn_radiation_type MoK\a
_diffrn_radiation_wavelength 0.71073
_diffrn_reflns_av_R_equivalents 0.0000
_diffrn_reflns_av_sigmaI/netI 0.0635
_diffrn_reflns_limit_h_max 35
_diffrn_reflns_limit_h_min -36
_diffrn_reflns_limit_k_max 23
_diffrn_reflns_limit_k_min 0
_diffrn_reflns_limit_l_max 13
_diffrn_reflns_limit_l_min 0
_diffrn_reflns_number 6107
_diffrn_reflns_theta_full 30.02
_diffrn_reflns_theta_max 30.02
_diffrn_reflns_theta_min 1.59
_diffrn_standards_decay_% 15.3
_diffrn_standards_interval_time 60
_diffrn_standards_number 3
_exptl_absorpt_coefficient_mu 3.947
_exptl_absorpt_correction_T_max 0.5400
_exptl_absorpt_correction_T_min 0.3039
_exptl_absorpt_correction_type psi-scan
_exptl_absorpt_process_details
;
   Psi Scan Reflections used    Mu * R = 0.42  

      H       K       L     2Theta   Chi   Imin/Imax
    2.000   2.000   0.000     5.9    68.3    0.646
    4.000   2.000   0.000     8.1    70.9    0.688
   14.000   6.000   0.000    27.0    69.1    0.487
   12.000   8.000   0.000    27.7    72.1    0.003
;
_exptl_crystal_density_diffrn 1.544
_exptl_crystal_density_method 'not measured'
_exptl_crystal_F_000 1828
_refine_diff_density_max 2.107
_refine_diff_density_min -2.356
_refine_diff_density_rms 0.221
_refine_ls_extinction_coef 0.00072(14)
_refine_ls_extinction_expression Fc^*^=kFc[1+0.001xFc^2^\l^3^/sin(2\q)]^-1/4^
_refine_ls_extinction_method SHELXL
_refine_ls_goodness_of_fit_ref 1.174
_refine_ls_hydrogen_treatment mixed
_refine_ls_matrix_type full
_refine_ls_number_parameters 219
_refine_ls_number_reflns 6107
_refine_ls_number_restraints 0
_refine_ls_restrained_S_all 1.174
_refine_ls_R_factor_all 0.1823
_refine_ls_R_factor_gt 0.1103
_refine_ls_shift/su_max 0.000
_refine_ls_shift/su_mean 0.000
_refine_ls_structure_factor_coef Fsqd
_refine_ls_weighting_details 'calc w=1/[\s^2^(Fo^2^)+(0.1000P)^2^+80.0000P] where P=(Fo^2^+2Fc^2^)/3'
_refine_ls_weighting_scheme calc
_refine_ls_wR_factor_gt 0.2492
_refine_ls_wR_factor_ref 0.3005
_reflns_number_gt 3475
_reflns_number_total 6107
_reflns_threshold_expression >2sigma(I)
_cod_data_source_file ptpdfen.cif
_cod_data_source_block ptpdfen
_cod_original_cell_volume 4055.6(8)
_cod_original_sg_symbol_H-M 'C 2/m'
_cod_database_code 3500005
_cod_database_fobs_code 3500005

loop_
_symmetry_equiv_pos_as_xyz
'x, y, z'
'-x, y, -z'
'x+1/2, y+1/2, z'
'-x+1/2, y+1/2, -z'
'-x, -y, -z'
'x, -y, z'
'-x+1/2, -y+1/2, -z'
'x+1/2, -y+1/2, z'

loop_
_atom_site_label
_atom_site_type_symbol
_atom_site_fract_x
_atom_site_fract_y
_atom_site_fract_z
_atom_site_U_iso_or_equiv
_atom_site_adp_type
_atom_site_occupancy
_atom_site_symmetry_multiplicity
_atom_site_calc_flag
_atom_site_refinement_flags
_atom_site_disorder_assembly
_atom_site_disorder_group
_atom_site_attached_hydrogens
Pt Pt 0.24600(3) 0.5000 0.25433(8) 0.0646(3) Uani 1 2 d S . . 0
Pd Pd 0.34390(6) 0.5000 0.50502(17) 0.0622(4) Uani 1 2 d S . . 0
N1 N 0.1803(5) 0.3201(9) 0.4700(16) 0.085(4) Uani 1 1 d . . . 0
C2 C 0.1839(6) 0.3718(11) 0.3694(18) 0.079(4) Uani 1 1 d . . . 0
H2 H 0.1568 0.3790 0.2900 0.095 Uiso 1 1 d R . . 0
N3 N 0.2281(5) 0.4133(8) 0.3865(13) 0.070(3) Uani 1 1 d . . . 0
C3A C 0.2555(6) 0.3887(9) 0.5122(15) 0.062(3) Uani 1 1 d . . . 0
N4 N 0.3007(5) 0.4137(7) 0.5800(13) 0.069(3) Uani 1 1 d . . . 0
C5 C 0.3180(7) 0.3779(11) 0.7122(17) 0.080(4) Uani 1 1 d . . . 0
H5 H 0.3506 0.3935 0.7649 0.097 Uiso 1 1 d R . . 0
C6 C 0.2917(8) 0.3222(11) 0.7704(19) 0.087(5) Uani 1 1 d . . . 0
H6 H 0.3055 0.3021 0.8612 0.105 Uiso 1 1 d R . . 0
C7 C 0.2429(7) 0.2947(9) 0.6940(18) 0.075(4) Uani 1 1 d . . . 0
O7 O 0.2151(6) 0.2423(8) 0.7321(14) 0.101(4) Uani 1 1 d . . . 0
N8 N 0.2269(5) 0.3334(7) 0.5637(13) 0.068(3) Uani 1 1 d . . . 0
N1M N 0.2625(6) 0.4128(8) 0.1195(13) 0.080(4) Uani 1 1 d . . . 0
H1M H 0.2789 0.3717 0.1703 0.096 Uiso 1 1 d R . . 0
H2M H 0.2831 0.4331 0.0643 0.096 Uiso 1 1 d R . . 0
H3M H 0.2328 0.3952 0.0641 0.096 Uiso 1 1 d R . . 0
N1F N 0.3917(5) 0.4212(8) 0.4364(13) 0.070(3) Uani 1 1 d . . . 0
C1AF C 0.4282(6) 0.4581(10) 0.3779(14) 0.072(4) Uani 1 1 d . . . 0
C2F C 0.3882(7) 0.3426(12) 0.4317(18) 0.085(5) Uani 1 1 d . . . 0
H2F H 0.3607 0.3175 0.4624 0.102 Uiso 1 1 d R . . 0
C3F C 0.4251(9) 0.2953(14) 0.382(2) 0.107(6) Uani 1 1 d . . . 0
H3F H 0.4241 0.2394 0.3864 0.128 Uiso 1 1 d R . . 0
C4F C 0.4634(9) 0.335(2) 0.326(2) 0.126(9) Uani 1 1 d . . . 0
H4F H 0.4876 0.3045 0.2906 0.151 Uiso 1 1 d R . . 0
C4AF C 0.4667(7) 0.4166(15) 0.3214(19) 0.090(5) Uani 1 1 d . . . 0
C5F C 0.5038(6) 0.4614(14) 0.2647(18) 0.111(9) Uani 1 1 d . . . 0
H5F H 0.5288 0.4342 0.2266 0.134 Uiso 1 1 d R . . 0
N1N N 0.3819(11) 0.5000 0.005(3) 0.115(9) Uani 1 2 d S . . 0
O1N O 0.4099(8) 0.5000 -0.077(2) 0.116(7) Uani 1 2 d S . . 0
O2N O 0.3685(7) 0.4367(14) 0.0524(18) 0.149(7) Uani 1 1 d . . . 0
N2N N 0.185(2) 0.5000 0.783(5) 0.191(16) Uiso 1 2 d S . . 0
O3N O 0.1812(15) 0.5000 0.644(4) 0.207(14) Uiso 1 2 d S . . 0
O4N O 0.2288(19) 0.5000 0.819(5) 0.175(15) Uiso 0.75 2 d SP . . 0
O5N O 0.176(3) 0.424(5) 0.835(8) 0.15(2) Uiso 0.25 1 d P . . 0
O1W O 0.4414(10) 0.3159(17) -0.043(3) 0.165(9) Uiso 0.75 1 d P . . 2
O2W O 0.1580(14) 0.306(2) 0.952(4) 0.144(12) Uiso 0.50 1 d P . . 2

loop_
_atom_site_aniso_label
_atom_site_aniso_U_11
_atom_site_aniso_U_22
_atom_site_aniso_U_33
_atom_site_aniso_U_23
_atom_site_aniso_U_13
_atom_site_aniso_U_12
Pt 0.0725(6) 0.0685(5) 0.0547(5) 0.000 0.0174(4) 0.000
Pd 0.0615(9) 0.0666(9) 0.0606(9) 0.000 0.0178(7) 0.000
N1 0.072(8) 0.093(10) 0.089(9) -0.003(8) 0.016(7) -0.022(8)
C2 0.072(9) 0.089(11) 0.079(10) -0.006(9) 0.024(8) -0.010(9)
N3 0.081(8) 0.068(8) 0.062(7) 0.011(6) 0.020(6) 0.005(7)
C3A 0.070(8) 0.064(8) 0.056(7) -0.003(6) 0.023(6) -0.006(7)
N4 0.078(8) 0.061(7) 0.064(7) -0.005(6) 0.009(6) -0.013(6)
C5 0.089(11) 0.084(11) 0.066(9) -0.005(8) 0.011(8) 0.001(9)
C6 0.118(14) 0.075(11) 0.072(10) 0.013(8) 0.030(10) -0.012(10)
C7 0.104(12) 0.052(8) 0.078(9) 0.010(7) 0.041(9) 0.010(8)
O7 0.123(10) 0.079(8) 0.108(9) 0.022(7) 0.044(8) -0.005(8)
N8 0.078(8) 0.063(7) 0.070(7) -0.003(6) 0.028(6) -0.006(6)
N1M 0.109(10) 0.076(8) 0.061(7) -0.007(6) 0.030(7) -0.009(8)
N1F 0.064(7) 0.073(8) 0.068(7) 0.010(6) 0.005(6) 0.021(6)
C1AF 0.064(8) 0.104(11) 0.052(7) 0.004(7) 0.021(6) 0.007(8)
C2F 0.075(10) 0.095(13) 0.087(11) 0.005(10) 0.021(9) 0.009(9)
C3F 0.109(15) 0.107(15) 0.101(14) -0.001(12) 0.016(12) 0.028(13)
C4F 0.108(16) 0.19(3) 0.082(13) -0.023(16) 0.020(12) 0.055(18)
C4AF 0.070(10) 0.127(17) 0.072(10) -0.025(11) 0.013(8) 0.016(11)
C5F 0.070(9) 0.19(3) 0.080(10) 0.000(12) 0.028(8) 0.021(11)
N1N 0.091(18) 0.18(3) 0.069(15) 0.000 0.004(13) 0.000
O1N 0.099(13) 0.16(2) 0.094(13) 0.000 0.045(12) 0.000
O2N 0.113(12) 0.23(2) 0.096(11) 0.030(13) 0.010(9) -0.013(14)

loop_
_atom_type_symbol
_atom_type_description
_atom_type_scat_dispersion_real
_atom_type_scat_dispersion_imag
_atom_type_scat_source
C C 0.0033 0.0016 'International Tables Vol C Tables 4.2.6.8 and 6.1.1.4'
H H 0.0000 0.0000 'International Tables Vol C Tables 4.2.6.8 and 6.1.1.4'
N N 0.0061 0.0033 'International Tables Vol C Tables 4.2.6.8 and 6.1.1.4'
O O 0.0106 0.0060 'International Tables Vol C Tables 4.2.6.8 and 6.1.1.4'
Pd Pd -0.9988 1.0072 'International Tables Vol C Tables 4.2.6.8 and 6.1.1.4'
Pt Pt -1.7033 8.3905 'International Tables Vol C Tables 4.2.6.8 and 6.1.1.4'

loop_
_geom_angle_atom_site_label_1
_geom_angle_atom_site_label_2
_geom_angle_atom_site_label_3
_geom_angle
_geom_angle_site_symmetry_1
_geom_angle_site_symmetry_3
_geom_angle_publ_flag
N3 Pt N3 90.2(7) 6_565 . ?
N3 Pt N1M 178.9(5) 6_565 . ?
N3 Pt N1M 89.7(5) . . ?
N3 Pt N1M 89.7(5) 6_565 6_565 ?
N3 Pt N1M 178.9(5) . 6_565 ?
N1M Pt N1M 90.3(7) . 6_565 ?
N3 Pt Pd 77.4(4) 6_565 . ?
N3 Pt Pd 77.4(4) . . ?
N1M Pt Pd 103.7(4) . . ?
N1M Pt Pd 103.7(4) 6_565 . ?
N1F Pd N1F 81.2(8) . 6_565 ?
N1F Pd N4 175.1(5) . 6_565 ?
N1F Pd N4 94.8(5) 6_565 6_565 ?
N1F Pd N4 94.8(5) . . ?
N1F Pd N4 175.1(5) 6_565 . ?
N4 Pd N4 89.1(7) 6_565 . ?
N1F Pd Pt 102.4(3) . . ?
N1F Pd Pt 102.4(3) 6_565 . ?
N4 Pd Pt 81.1(3) 6_565 . ?
N4 Pd Pt 81.1(3) . . ?
C2 N1 N8 100.5(13) . . ?
N1 C2 N3 116.5(15) . . ?
C2 N3 C3A 104.0(13) . . ?
C2 N3 Pt 126.9(11) . . ?
C3A N3 Pt 128.9(11) . . ?
N4 C3A N3 128.2(14) . . ?
N4 C3A N8 123.9(14) . . ?
N3 C3A N8 107.8(13) . . ?
C3A N4 C5 114.2(14) . . ?
C3A N4 Pd 124.3(10) . . ?
C5 N4 Pd 121.5(11) . . ?
C6 C5 N4 125.2(17) . . ?
C5 C6 C7 119.9(16) . . ?
O7 C7 N8 120.5(17) . . ?
O7 C7 C6 126.9(16) . . ?
N8 C7 C6 112.6(14) . . ?
C3A N8 N1 111.0(13) . . ?
C3A N8 C7 124.2(14) . . ?
N1 N8 C7 124.7(13) . . ?
C2F N1F C1AF 119.4(14) . . ?
C2F N1F Pd 128.0(12) . . ?
C1AF N1F Pd 112.3(11) . . ?
N1F C1AF C1AF 117.0(9) . 6_565 ?
N1F C1AF C4AF 123.8(17) . . ?
C1AF C1AF C4AF 119.1(12) 6_565 . ?
N1F C2F C3F 121.5(18) . . ?
C2F C3F C4F 117(2) . . ?
C4AF C4F C3F 123(2) . . ?
C4F C4AF C1AF 115(2) . . ?
C4F C4AF C5F 126(2) . . ?
C1AF C4AF C5F 119(2) . . ?
C5F C5F C4AF 121.7(12) 6_565 . ?
O1N N1N O2N 120.7(17) . 6_565 ?
O1N N1N O2N 120.7(17) . . ?
O2N N1N O2N 118(3) 6_565 . ?
O4N N2N O3N 100(5) . . ?
O4N N2N O5N 97(4) . . ?
O3N N2N O5N 112(4) . . ?
O4N N2N O5N 97(4) . 6_565 ?
O3N N2N O5N 112(4) . 6_565 ?
O5N N2N O5N 131(8) . 6_565 ?

loop_
_geom_bond_atom_site_label_1
_geom_bond_atom_site_label_2
_geom_bond_distance
_geom_bond_site_symmetry_2
_geom_bond_publ_flag
Pt N3 2.034(12) 6_565 ?
Pt N3 2.034(12) . ?
Pt N1M 2.044(12) . ?
Pt N1M 2.044(12) 6_565 ?
Pt Pd 3.1166(18) . ?
Pd N1F 2.012(12) . ?
Pd N1F 2.012(12) 6_565 ?
Pd N4 2.045(12) 6_565 ?
Pd N4 2.045(12) . ?
N1 C2 1.31(2) . ?
N1 N8 1.370(17) . ?
C2 N3 1.325(19) . ?
N3 C3A 1.328(18) . ?
C3A N4 1.291(18) . ?
C3A N8 1.340(18) . ?
N4 C5 1.38(2) . ?
C5 C6 1.34(2) . ?
C6 C7 1.41(2) . ?
C7 O7 1.236(19) . ?
C7 N8 1.386(19) . ?
N1F C2F 1.31(2) . ?
N1F C1AF 1.349(18) . ?
C1AF C1AF 1.39(3) 6_565 ?
C1AF C4AF 1.42(2) . ?
C2F C3F 1.40(2) . ?
C3F C4F 1.40(3) . ?
C4F C4AF 1.35(3) . ?
C4AF C5F 1.42(3) . ?
C5F C5F 1.28(5) 6_565 ?
N1N O1N 1.18(3) . ?
N1N O2N 1.22(2) 6_565 ?
N1N O2N 1.22(2) . ?
N2N O4N 1.12(5) . ?
N2N O3N 1.32(5) . ?
N2N O5N 1.39(8) . ?
N2N O5N 1.39(8) 6_565 ?

loop_
_geom_hbond_atom_site_label_D
_geom_hbond_atom_site_label_H
_geom_hbond_atom_site_label_A
_geom_hbond_distance_DH
_geom_hbond_distance_HA
_geom_hbond_distance_DA
_geom_hbond_angle_DHA
_geom_hbond_site_symmetry_A
N1M H2M O2N 0.89 2.26 3.00(2) 139.6 .
N1M H1M O7 0.89 2.10 2.940(18) 155.8 7_556
